data_1565369
loop_
_publ_author_name
'Borys, Andryj M.'
'Clark, Ewan R.'
'Saines, Paul J.'
'Alberola, Antonio'
'Rawson, Jeremy M.'

_publ_section_title
;
 A short, versatile route towards benzothiadiazinyl radicals.
;
_journal_issue 1
_journal_name_full 'Chemical science'
_journal_page_first 149
_journal_page_last 158
_journal_paper_doi 10.1039/d1sc04248c
_journal_volume 13
_journal_year 2021
_chemical_formula_moiety 'C14 H8 Cl4 N2 O S'
_chemical_formula_sum 'C14 H8 Cl4 N2 O S'
_chemical_formula_weight 394.08
_chemical_properties_physical Moisture-sensitive
_space_group_crystal_system triclinic
_space_group_IT_number 2
_space_group_name_Hall '-P 1'
_space_group_name_H-M_alt 'P -1'
_atom_sites_solution_hydrogens mixed
_atom_sites_solution_primary direct
_audit_creation_date 2017-08-16
_audit_creation_method
;
Olex2 1.2
(compiled 2017.01.04 svn.r3372 for OlexSys, GUI svn.r5289)
;
_audit_update_record
;
2021-08-03 deposited with the CCDC.	2021-11-23 downloaded from the CCDC.
;
_cell_angle_alpha 83.2406(19)
_cell_angle_beta 78.4301(19)
_cell_angle_gamma 71.106(2)
_cell_formula_units_Z 2
_cell_length_a 7.10603(16)
_cell_length_b 7.22142(17)
_cell_length_c 15.6955(4)
_cell_measurement_reflns_used 10470
_cell_measurement_temperature 100.00(10)
_cell_measurement_theta_max 76.0600
_cell_measurement_theta_min 2.8610
_cell_volume 745.33(3)
_computing_cell_refinement 'CrysAlisPro 1.171.38.41 (Rigaku OD, 2015)'
_computing_data_collection 'CrysAlisPro 1.171.38.41 (Rigaku OD, 2015)'
_computing_data_reduction 'CrysAlisPro 1.171.38.41 (Rigaku OD, 2015)'
_computing_molecular_graphics 'Olex2 (Dolomanov et al., 2009)'
_computing_publication_material 'Olex2 (Dolomanov et al., 2009)'
_computing_structure_refinement 'ShelXL (Sheldrick, 2015)'
_computing_structure_solution 'ShelXT (Sheldrick, 2015)'
_diffrn_ambient_environment N~2~
_diffrn_ambient_temperature 100.00(10)
_diffrn_detector 'CCD plate'
_diffrn_detector_area_resol_mean 5.2887
_diffrn_detector_type AtlasS2
_diffrn_measured_fraction_theta_full 1.000
_diffrn_measured_fraction_theta_max 1.000
_diffrn_measurement_details
;
List of Runs (angles in degrees, time in seconds):

  # Type    Start    End  Width  t~exp~   \w     \q     \k     \f   Frames
#--------------------------------------------------------------------------
  1  \w   -115.00 -16.00   1.00    1.00    --  -40.37 -38.00-150.00   99
  2  \w    -73.00  36.00   1.00    1.00    --  -40.37  77.00 -30.00  109
  3  \w   -115.00 -16.00   1.00    1.00    --  -40.37 -38.00 120.00   99
  4  \w      1.00  81.00   1.00    1.00    --   40.37 -99.00  90.00   80
  5  \w      1.00  81.00   1.00    1.00    --   40.37 -99.00  60.00   80
  6  \w     23.00  96.00   1.00    1.00    --   40.37-125.00-150.00   73
  7  \w     29.00 109.00   1.00    1.00    --  112.00 -94.00  60.00   80
  8  \w     86.00 178.00   1.00    1.00    --  112.00  45.00 -60.00   92
  9  \w     86.00 178.00   1.00    1.00    --  112.00  45.00-180.00   92
 10  \w     86.00 178.00   1.00    1.00    --  112.00  45.00-150.00   92
 11  \w     36.00 116.00   1.00    1.00    --  112.00-111.00 -90.00   80
 12  \w     36.00 145.00   1.00    1.00    --  112.00 -77.00 120.00  109
 13  \w    100.00 178.00   1.00    1.00    --  112.00 111.00 120.00   78
 14  \w     36.00 116.00   1.00    1.00    --  112.00-111.00 120.00   80
 15  \w     40.00 141.00   1.00    1.00    --  112.00 -61.00-120.00  101
 16  \w    100.00 178.00   1.00    1.00    --  112.00 111.00 150.00   78
 17  \w     36.00 116.00   1.00    1.00    --  112.00-111.00   0.00   80
 18  \w     37.00 117.00   1.00    1.00    --  112.00-115.00-117.00   80
 19  \w     29.00 109.00   1.00    1.00    --  112.00 -94.00 -90.00   80
 20  \w     79.00 178.00   1.00    1.00    --  112.00  77.00-120.00   99
 21  \w   -115.00 -16.00   1.00    1.00    --  -40.37 -38.00 -60.00   99
 22  \w   -117.00  -8.00   1.00    1.00    --  -40.37 -77.00  90.00  109
 23  \w    -34.00  65.00   1.00    1.00    --   40.37 -38.00-150.00   99
 24  \w      8.00 117.00   1.00    1.00    --   40.37  77.00 -90.00  109
 25  \w      8.00 117.00   1.00    1.00    --   40.37  77.00   0.00  109
 26  \w      4.00  33.00   1.00    1.00    --   40.37  88.00-158.51   29
 27  \w     59.00 178.00   1.00    1.00    --  112.00  15.00  90.00  119
 28  \w     79.00 178.00   1.00    1.00    --  112.00  77.00   0.00   99
 29  \w     79.00 178.00   1.00    1.00    --  112.00  77.00 120.00   99
 30  \w     79.00 178.00   1.00    1.00    --  112.00  77.00 -60.00   99
 31  \w     79.00 178.00   1.00    1.00    --  112.00  77.00  60.00   99
 32  \w     86.00 178.00   1.00    1.00    --  112.00  45.00 120.00   92
 33  \w     79.00 178.00   1.00    1.00    --  112.00  77.00-150.00   99
 34  \w     79.00 178.00   1.00    1.00    --  112.00  77.00  30.00   99
 35  \w     83.00 178.00   1.00    1.00    --  112.00  61.00  90.00   95
 36  \w     83.00 178.00   1.00    1.00    --  112.00  61.00 150.00   95
 37  \w     79.00 178.00   1.00    1.00    --  112.00  77.00 -30.00   99
;
_diffrn_measurement_device 'four-circle diffractometer'
_diffrn_measurement_device_type 'SuperNova, Dual, Cu at zero, AtlasS2'
_diffrn_measurement_method '\w scans'
_diffrn_orient_matrix_type 'CrysAlisPro convention (1999,Acta A55,543-557)'
_diffrn_orient_matrix_UB_11 0.2032564000
_diffrn_orient_matrix_UB_12 -0.1554607000
_diffrn_orient_matrix_UB_13 -0.0303672000
_diffrn_orient_matrix_UB_21 0.0413911000
_diffrn_orient_matrix_UB_22 -0.0354161000
_diffrn_orient_matrix_UB_23 0.0941725000
_diffrn_orient_matrix_UB_31 -0.1053473000
_diffrn_orient_matrix_UB_32 -0.1599522000
_diffrn_orient_matrix_UB_33 0.0167278000
_diffrn_radiation_monochromator mirror
_diffrn_radiation_probe x-ray
_diffrn_radiation_type CuK\a
_diffrn_radiation_wavelength 1.54184
_diffrn_reflns_av_R_equivalents 0.0297
_diffrn_reflns_av_unetI/netI 0.0191
_diffrn_reflns_Laue_measured_fraction_full 1.000
_diffrn_reflns_Laue_measured_fraction_max 1.000
_diffrn_reflns_limit_h_max 8
_diffrn_reflns_limit_h_min -8
_diffrn_reflns_limit_k_max 8
_diffrn_reflns_limit_k_min -8
_diffrn_reflns_limit_l_max 19
_diffrn_reflns_limit_l_min -19
_diffrn_reflns_number 14538
_diffrn_reflns_point_group_measured_fraction_full 1.000
_diffrn_reflns_point_group_measured_fraction_max 1.000
_diffrn_reflns_theta_full 67.684
_diffrn_reflns_theta_max 71.255
_diffrn_reflns_theta_min 2.878
_diffrn_source 'micro-focus sealed X-ray tube'
_diffrn_source_type 'SuperNova (Cu) X-ray Source'
_exptl_absorpt_coefficient_mu 8.544
_exptl_absorpt_correction_T_max 0.559
_exptl_absorpt_correction_T_min 0.202
_exptl_absorpt_correction_type gaussian
_exptl_absorpt_process_details
;
CrysAlisPro 1.171.38.41 (Rigaku Oxford Diffraction, 2015)
Numerical absorption correction based on gaussian integration over
			a multifaceted crystal model
Empirical absorption correction using spherical harmonics,
 implemented in SCALE3 ABSPACK scaling algorithm.
;
_exptl_crystal_colour 'clear orangish red'
_exptl_crystal_colour_lustre clear
_exptl_crystal_colour_modifier orangish
_exptl_crystal_colour_primary red
_exptl_crystal_density_diffrn 1.756
_exptl_crystal_description irregular
_exptl_crystal_F_000 396
_exptl_crystal_size_max 0.367
_exptl_crystal_size_mid 0.197
_exptl_crystal_size_min 0.115
_refine_diff_density_max 0.365
_refine_diff_density_min -0.332
_refine_diff_density_rms 0.064
_refine_ls_extinction_method none
_refine_ls_goodness_of_fit_ref 1.055
_refine_ls_hydrogen_treatment mixed
_refine_ls_matrix_type full
_refine_ls_number_parameters 230
_refine_ls_number_reflns 2893
_refine_ls_number_restraints 0
_refine_ls_restrained_S_all 1.055
_refine_ls_R_factor_all 0.0277
_refine_ls_R_factor_gt 0.0269
_refine_ls_shift/su_max 0.001
_refine_ls_shift/su_mean 0.000
_refine_ls_structure_factor_coef Fsqd
_refine_ls_weighting_details 'w=1/[\s^2^(Fo^2^)+(0.0504P)^2^+0.2877P] where P=(Fo^2^+2Fc^2^)/3'
_refine_ls_weighting_scheme calc
_refine_ls_wR_factor_gt 0.0769
_refine_ls_wR_factor_ref 0.0778
_reflns_Friedel_coverage 0.000
_reflns_number_gt 2795
_reflns_number_total 2893
_reflns_threshold_expression 'I > 2\s(I)'
_cod_data_source_file d1sc04248c2.cif
_cod_data_source_block serc027-r1-rf
_cod_depositor_comments 'Adding full bibliography for 1565368--1565385.cif.'
_cod_database_code 1565369
_shelx_shelxl_version_number 2016/6
_chemical_oxdiff_formula 'C14 N2 S1 Cl4 O1 H8'
_chemical_oxdiff_usercomment ABS-092
_shelx_space_group_comment
;
The symmetry employed for this shelxl refinement is uniquely defined
by the following loop, which should always be used as a source of
symmetry information in preference to the above space-group names.
They are only intended as comments.
;
_cell_oxdiff_angle_alpha 83.2406(19)
_cell_oxdiff_angle_beta 78.4301(19)
_cell_oxdiff_angle_gamma 71.106(2)
_cell_oxdiff_length_a 7.10603(16)
_cell_oxdiff_length_b 7.22142(17)
_cell_oxdiff_length_c 15.6955(4)
_cell_oxdiff_measurement_reflns_used 10470
_cell_oxdiff_volume 745.33(3)
_reflns_odcompleteness_completeness 100.00
_reflns_odcompleteness_iscentric 1
_reflns_odcompleteness_theta 66.97
_olex2_refinement_description
;
1. Fixed Uiso
 At 1.5 times of:
  All C(H,H,H) groups
2. Others
 Fixed Sof: C15(0.5) H15A(0.5) H15B(0.5) H15C(0.5) C14(0.5) H14A(0.5)
 H14B(0.5) H14C(0.5)
3.a Idealised Me refined as rotating group:
 C15(H15A,H15B,H15C), C14(H14A,H14B,H14C)
;
_olex2_submission_special_instructions 'No special instructions were received'
_oxdiff_exptl_absorpt_empirical_details
;
Empirical correction (ABSPACK) includes:
- Absorption correction using spherical harmonics
- Frame scaling
;
_oxdiff_exptl_absorpt_empirical_full_max 1.887
_oxdiff_exptl_absorpt_empirical_full_min 0.576

loop_
_space_group_symop_operation_xyz
'x, y, z'
'-x, -y, -z'

loop_
_atom_site_label
_atom_site_type_symbol
_atom_site_fract_x
_atom_site_fract_y
_atom_site_fract_z
_atom_site_U_iso_or_equiv
_atom_site_adp_type
_atom_site_occupancy
_atom_site_site_symmetry_order
_atom_site_calc_flag
_atom_site_refinement_flags_posn
_atom_site_refinement_flags_adp
_atom_site_refinement_flags_occupancy
_atom_site_disorder_assembly
_atom_site_disorder_group
Cl2 Cl 0.29726(6) 0.64329(5) 0.94946(2) 0.02414(12) Uani 1 1 d . . . . .
S1 S 0.48992(6) 0.44259(5) 0.61529(2) 0.02007(11) Uani 1 1 d . . . . .
Cl1 Cl 0.77630(6) 0.52700(6) 0.56521(2) 0.02623(12) Uani 1 1 d . . . . .
Cl3 Cl 0.10309(6) 1.07694(6) 0.88642(3) 0.02791(12) Uani 1 1 d . . . . .
Cl4 Cl 0.07822(6) 1.18629(6) 0.68925(3) 0.03010(12) Uani 1 1 d . . . . .
O1 O 0.28833(18) 0.84393(18) 0.57490(8) 0.0254(3) Uani 1 1 d . . . . .
N2 N 0.4807(2) 0.37141(19) 0.81022(9) 0.0181(3) Uani 1 1 d . . . . .
N1 N 0.5484(2) 0.2413(2) 0.66878(9) 0.0216(3) Uani 1 1 d . . . . .
C2 C 0.3876(2) 0.5580(2) 0.78017(10) 0.0176(3) Uani 1 1 d . . . . .
C1 C 0.5538(2) 0.2292(2) 0.75680(10) 0.0183(3) Uani 1 1 d . . . . .
C6 C 0.2841(2) 0.8090(2) 0.66259(11) 0.0215(3) Uani 1 1 d . . . . .
C4 C 0.2057(2) 0.8981(2) 0.81229(11) 0.0206(3) Uani 1 1 d . . . . .
C7 C 0.3769(2) 0.6163(2) 0.69217(11) 0.0193(3) Uani 1 1 d . . . . .
C8 C 0.6467(2) 0.0280(2) 0.79239(11) 0.0186(3) Uani 1 1 d . . . . .
C5 C 0.1979(2) 0.9502(2) 0.72319(11) 0.0212(3) Uani 1 1 d . . . . .
C3 C 0.2953(2) 0.7065(2) 0.84056(10) 0.0188(3) Uani 1 1 d . . . . .
C9 C 0.6528(3) -0.0081(2) 0.88167(11) 0.0234(3) Uani 1 1 d . . . . .
C13 C 0.7305(3) -0.1279(2) 0.73780(11) 0.0230(3) Uani 1 1 d . . . . .
C10 C 0.7415(3) -0.1962(3) 0.91463(12) 0.0266(4) Uani 1 1 d . . . . .
C11 C 0.8253(3) -0.3501(2) 0.85976(12) 0.0264(4) Uani 1 1 d . . . . .
C12 C 0.8185(3) -0.3151(3) 0.77150(12) 0.0262(4) Uani 1 1 d . . . . .
C15 C 0.4018(6) 0.9676(5) 0.5276(2) 0.0311(8) Uani 0.5 1 d . . P A -2
H15A H 0.328803 1.102077 0.539000 0.047 Uiso 0.5 1 calc GR . P A -2
H15B H 0.421915 0.950477 0.466379 0.047 Uiso 0.5 1 calc GR . P A -2
H15C H 0.530459 0.932726 0.545991 0.047 Uiso 0.5 1 calc GR . P A -2
C14 C 0.0964(6) 0.9126(6) 0.5434(3) 0.0343(8) Uani 0.5 1 d . . P A -1
H14A H 0.034219 0.810303 0.553473 0.051 Uiso 0.5 1 calc GR . P A -1
H14B H 0.119597 0.947424 0.482145 0.051 Uiso 0.5 1 calc GR . P A -1
H14C H 0.008976 1.025232 0.573891 0.051 Uiso 0.5 1 calc GR . P A -1
H9 H 0.594(3) 0.095(3) 0.9178(15) 0.032(6) Uiso 1 1 d . . . . .
H13 H 0.730(4) -0.101(4) 0.6763(17) 0.041(6) Uiso 1 1 d . . . . .
H11 H 0.886(4) -0.477(4) 0.8824(15) 0.037(6) Uiso 1 1 d . . . . .
H12 H 0.871(4) -0.411(4) 0.7371(17) 0.046(7) Uiso 1 1 d . . . . .
H10 H 0.739(3) -0.214(3) 0.9742(15) 0.031(5) Uiso 1 1 d . . . . .

loop_
_atom_site_aniso_label
_atom_site_aniso_U_11
_atom_site_aniso_U_22
_atom_site_aniso_U_33
_atom_site_aniso_U_23
_atom_site_aniso_U_13
_atom_site_aniso_U_12
Cl2 0.0295(2) 0.0196(2) 0.0183(2) -0.00206(14) -0.00190(15) -0.00180(16)
S1 0.0238(2) 0.0182(2) 0.01730(19) -0.00075(14) -0.00562(14) -0.00417(15)
Cl1 0.0237(2) 0.0288(2) 0.0223(2) 0.00333(15) -0.00321(15) -0.00491(16)
Cl3 0.0278(2) 0.0177(2) 0.0325(2) -0.00675(16) 0.00020(16) -0.00063(16)
Cl4 0.0259(2) 0.0164(2) 0.0384(2) 0.00593(16) -0.00288(17) 0.00243(15)
O1 0.0266(6) 0.0245(6) 0.0231(6) 0.0035(5) -0.0073(5) -0.0050(5)
N2 0.0189(6) 0.0138(6) 0.0199(6) -0.0006(5) -0.0028(5) -0.0033(5)
N1 0.0260(7) 0.0181(7) 0.0201(7) -0.0012(5) -0.0049(5) -0.0054(5)
C2 0.0151(7) 0.0162(7) 0.0203(8) 0.0005(6) -0.0025(6) -0.0041(6)
C1 0.0164(7) 0.0179(8) 0.0201(7) -0.0002(6) -0.0026(6) -0.0052(6)
C6 0.0212(8) 0.0208(8) 0.0224(8) 0.0039(6) -0.0064(6) -0.0067(6)
C4 0.0166(7) 0.0161(7) 0.0265(8) -0.0039(6) -0.0009(6) -0.0021(6)
C7 0.0186(7) 0.0169(7) 0.0210(8) -0.0001(6) -0.0035(6) -0.0039(6)
C8 0.0164(7) 0.0143(7) 0.0242(8) 0.0002(6) -0.0026(6) -0.0044(6)
C5 0.0165(7) 0.0147(7) 0.0300(9) 0.0022(6) -0.0044(6) -0.0025(6)
C3 0.0178(7) 0.0182(8) 0.0185(7) -0.0002(6) -0.0025(6) -0.0040(6)
C9 0.0258(8) 0.0182(8) 0.0227(8) -0.0018(6) -0.0010(6) -0.0040(6)
C13 0.0237(8) 0.0199(8) 0.0251(8) -0.0041(7) -0.0050(6) -0.0048(6)
C10 0.0306(9) 0.0210(8) 0.0247(9) 0.0035(7) -0.0043(7) -0.0052(7)
C11 0.0249(8) 0.0152(8) 0.0359(10) 0.0037(7) -0.0052(7) -0.0036(6)
C12 0.0258(8) 0.0163(8) 0.0348(9) -0.0067(7) -0.0050(7) -0.0026(6)
C15 0.048(2) 0.0246(18) 0.0231(17) 0.0033(14) -0.0115(16) -0.0122(16)
C14 0.0251(18) 0.039(2) 0.0315(19) -0.0028(16) -0.0095(15) 0.0024(15)

loop_
_atom_type_symbol
_atom_type_description
_atom_type_scat_dispersion_real
_atom_type_scat_dispersion_imag
_atom_type_scat_source
C C 0.0181 0.0091 'International Tables Vol C Tables 4.2.6.8 and 6.1.1.4'
H H 0.0000 0.0000 'International Tables Vol C Tables 4.2.6.8 and 6.1.1.4'
Cl Cl 0.3639 0.7018 'International Tables Vol C Tables 4.2.6.8 and 6.1.1.4'
N N 0.0311 0.0180 'International Tables Vol C Tables 4.2.6.8 and 6.1.1.4'
O O 0.0492 0.0322 'International Tables Vol C Tables 4.2.6.8 and 6.1.1.4'
S S 0.3331 0.5567 'International Tables Vol C Tables 4.2.6.8 and 6.1.1.4'

loop_
_exptl_crystal_face_index_h
_exptl_crystal_face_index_k
_exptl_crystal_face_index_l
_exptl_crystal_face_perp_dist
-3 -4 2 0.0577
-1 0 -10 0.1058
3 4 -3 0.0560
3 4 6 0.0552
0 -1 10 0.0593
-2 2 -6 0.0671
-4 0 -6 0.1113
-3 -4 -4 0.1053
-3 -3 4 0.0809
-2 -1 8 0.0771
2 4 5 0.0787
3 4 -2 0.0498
2 0 -9 0.0650

loop_
_geom_angle_atom_site_label_1
_geom_angle_atom_site_label_2
_geom_angle_atom_site_label_3
_geom_angle
_geom_angle_site_symmetry_1
_geom_angle_site_symmetry_3
_geom_angle_publ_flag
N1 S1 Cl1 108.06(6) . . ?
N1 S1 C7 105.31(8) . . ?
C7 S1 Cl1 98.17(6) . . ?
C6 O1 C15 118.96(18) . . ?
C6 O1 C14 118.06(19) . . ?
C1 N2 C2 120.15(14) . . ?
C1 N1 S1 122.10(11) . . ?
N2 C2 C7 124.66(14) . . ?
N2 C2 C3 119.04(14) . . ?
C7 C2 C3 116.30(14) . . ?
N2 C1 N1 127.38(15) . . ?
N2 C1 C8 118.55(14) . . ?
N1 C1 C8 114.01(14) . . ?
O1 C6 C7 117.03(15) . . ?
O1 C6 C5 124.63(15) . . ?
C5 C6 C7 118.33(15) . . ?
C5 C4 Cl3 119.13(12) . . ?
C3 C4 Cl3 119.74(13) . . ?
C3 C4 C5 121.13(15) . . ?
C2 C7 S1 118.44(12) . . ?
C6 C7 S1 117.80(13) . . ?
C6 C7 C2 123.74(15) . . ?
C9 C8 C1 120.30(14) . . ?
C13 C8 C1 120.71(15) . . ?
C13 C8 C9 118.98(15) . . ?
C6 C5 Cl4 119.41(13) . . ?
C6 C5 C4 119.80(14) . . ?
C4 C5 Cl4 120.78(13) . . ?
C2 C3 Cl2 118.58(12) . . ?
C4 C3 Cl2 120.75(13) . . ?
C4 C3 C2 120.67(15) . . ?
C8 C9 H9 118.7(14) . . ?
C10 C9 C8 120.16(16) . . ?
C10 C9 H9 121.1(14) . . ?
C8 C13 H13 118.5(15) . . ?
C12 C13 C8 120.32(16) . . ?
C12 C13 H13 121.1(15) . . ?
C9 C10 C11 120.44(16) . . ?
C9 C10 H10 117.1(14) . . ?
C11 C10 H10 122.4(14) . . ?
C10 C11 H11 120.2(14) . . ?
C12 C11 C10 119.53(16) . . ?
C12 C11 H11 120.3(14) . . ?
C13 C12 C11 120.57(16) . . ?
C13 C12 H12 119.8(17) . . ?
C11 C12 H12 119.6(17) . . ?
O1 C15 H15A 109.5 . . ?
O1 C15 H15B 109.5 . . ?
O1 C15 H15C 109.5 . . ?
H15A C15 H15B 109.5 . . ?
H15A C15 H15C 109.5 . . ?
H15B C15 H15C 109.5 . . ?
O1 C14 H14A 109.5 . . ?
O1 C14 H14B 109.5 . . ?
O1 C14 H14C 109.5 . . ?
H14A C14 H14B 109.5 . . ?
H14A C14 H14C 109.5 . . ?
H14B C14 H14C 109.5 . . ?

loop_
_geom_bond_atom_site_label_1
_geom_bond_atom_site_label_2
_geom_bond_distance
_geom_bond_site_symmetry_2
_geom_bond_publ_flag
Cl2 C3 1.7182(16) . ?
S1 Cl1 2.2759(6) . ?
S1 N1 1.5660(14) . ?
S1 C7 1.7291(16) . ?
Cl3 C4 1.7196(16) . ?
Cl4 C5 1.7154(16) . ?
O1 C6 1.366(2) . ?
O1 C15 1.438(4) . ?
O1 C14 1.458(4) . ?
N2 C2 1.369(2) . ?
N2 C1 1.308(2) . ?
N1 C1 1.382(2) . ?
C2 C7 1.405(2) . ?
C2 C3 1.419(2) . ?
C1 C8 1.481(2) . ?
C6 C7 1.401(2) . ?
C6 C5 1.382(2) . ?
C4 C5 1.412(2) . ?
C4 C3 1.384(2) . ?
C8 C9 1.402(2) . ?
C8 C13 1.395(2) . ?
C9 C10 1.386(2) . ?
C9 H9 0.92(2) . ?
C13 C12 1.384(2) . ?
C13 H13 0.96(3) . ?
C10 C11 1.387(3) . ?
C10 H10 0.93(2) . ?
C11 C12 1.386(3) . ?
C11 H11 0.94(2) . ?
C12 H12 0.87(3) . ?
C15 H15A 0.9600 . ?
C15 H15B 0.9600 . ?
C15 H15C 0.9600 . ?
C14 H14A 0.9600 . ?
C14 H14B 0.9600 . ?
C14 H14C 0.9600 . ?

loop_
_exptl_oxdiff_crystal_face_indexfrac_h
_exptl_oxdiff_crystal_face_indexfrac_k
_exptl_oxdiff_crystal_face_indexfrac_l
_exptl_oxdiff_crystal_face_x
_exptl_oxdiff_crystal_face_y
_exptl_oxdiff_crystal_face_z
-2.8792 -3.9380 2.2733 -0.0420 0.2344 0.9712
-0.6683 -0.0664 -10.1302 0.1821 -0.9793 -0.0884
2.8085 3.8775 -2.6734 0.0492 -0.2728 -0.9608
3.2198 3.7627 5.5178 -0.0981 0.5196 -0.8487
-0.0388 -0.8203 9.6774 -0.1742 0.9388 0.2972
-2.2690 2.1192 -6.4524 -0.5947 -0.7766 -0.2079
-3.8308 -0.0360 -6.3607 -0.5799 -0.7563 0.3029
-2.5565 -4.3677 -4.0367 0.2820 -0.3313 0.9004
-3.2250 -3.1410 3.6830 -0.2790 0.3246 0.9038
-2.1076 -0.5585 7.9424 -0.5828 0.6805 0.4442
2.1752 4.2217 5.3069 -0.3753 0.4403 -0.8156
3.2966 3.7354 -1.8211 0.1446 -0.1673 -0.9752
1.5991 -0.2629 -8.5699 0.6261 -0.7315 -0.2698
